data_2022356
loop_
_publ_author_name
'Wang, Li-Fei'
'Liu, Xing-Gui'
'Meng, Mei-Mei'
'Xu, Yong-Kai'
'Zhu, Rui'
'Zhang, Rui'
'Lu, Zhen-Zhong'
'Huang, Wei'

_publ_section_title
;
 Three coordination polymers built by quaternary-ammonium-modified
 isophthalic acid
;
_journal_coeditor_code OV3146
_journal_issue 5
_journal_name_full 'Acta Crystallographica Section C'
_journal_page_first 221
_journal_page_last 226
_journal_paper_doi 10.1107/S2053229621003296
_journal_volume 77
_journal_year 2021
_chemical_formula_iupac '[Cu3 Br3 (C19 H28 N1 O5) (O H)]'
_chemical_formula_moiety 'C19 H29 Br3 Cu3 N O6'
_chemical_formula_sum 'C19 H29 Br3 Cu3 N O6'
_chemical_formula_weight 797.78
_chemical_name_systematic
Poly[\m~3~-bromido-\m~2~-bromido-bromido-\m~3~-hydroxido-{\m~4~-5-[2-(tripropylazaniumyl)ethoxy]benzene-1,3-dicarboxylato}tricopper(II)]
_space_group_crystal_system monoclinic
_space_group_IT_number 13
_space_group_name_Hall '-P 2yac'
_space_group_name_H-M_alt 'P 1 2/n 1'
_atom_sites_solution_hydrogens mixed
_audit_creation_method SHELXL-2018/3
_cell_angle_alpha 90
_cell_angle_beta 95.505(3)
_cell_angle_gamma 90
_cell_formula_units_Z 4
_cell_length_a 9.0572(7)
_cell_length_b 10.6773(8)
_cell_length_c 26.743(2)
_cell_measurement_reflns_used 2591
_cell_measurement_temperature 296(2)
_cell_measurement_theta_max 24.99
_cell_measurement_theta_min 2.31
_cell_volume 2574.3(3)
_computing_cell_refinement
;
SAINT (Bruker, 2015)
;
_computing_data_collection
;
APEX2 (Bruker, 2015)
;
_computing_data_reduction
;
SAINT (Bruker, 2015)
;
_computing_molecular_graphics
;
SHELXTL (Bruker, 2015)
;
_computing_publication_material
;
SHELXTL (Bruker, 2015)
;
_computing_structure_refinement
;
SHELXL2018 (Sheldrick, 2015b)
;
_computing_structure_solution
;
SHELXS2018 (Sheldrick, 2015a)
;
_diffrn_ambient_temperature 296(2)
_diffrn_measured_fraction_theta_full 0.988
_diffrn_measured_fraction_theta_max 0.981
_diffrn_measurement_device_type 'Bruker D8'
_diffrn_measurement_method 'omega rotation'
_diffrn_radiation_type MoK\a
_diffrn_radiation_wavelength 0.71073
_diffrn_reflns_av_R_equivalents 0.0487
_diffrn_reflns_av_unetI/netI 0.0383
_diffrn_reflns_limit_h_max 9
_diffrn_reflns_limit_h_min -11
_diffrn_reflns_limit_k_max 12
_diffrn_reflns_limit_k_min -13
_diffrn_reflns_limit_l_max 26
_diffrn_reflns_limit_l_min -34
_diffrn_reflns_number 21720
_diffrn_reflns_theta_full 25.242
_diffrn_reflns_theta_max 27.552
_diffrn_reflns_theta_min 2.055
_diffrn_source 'fine-focus sealed tube'
_exptl_absorpt_coefficient_mu 7.146
_exptl_absorpt_correction_T_max 0.33
_exptl_absorpt_correction_T_min 0.3
_exptl_absorpt_correction_type multi-scan
_exptl_absorpt_process_details
;
(SADABS; Bruker, 2015)
;
_exptl_crystal_colour blue
_exptl_crystal_density_diffrn 2.058
_exptl_crystal_description block
_exptl_crystal_F_000 1560
_exptl_crystal_size_max 0.240
_exptl_crystal_size_mid 0.220
_exptl_crystal_size_min 0.200
_refine_diff_density_max 0.915
_refine_diff_density_min -0.850
_refine_ls_extinction_method none
_refine_ls_goodness_of_fit_ref 1.451
_refine_ls_hydrogen_treatment constr
_refine_ls_matrix_type full
_refine_ls_number_parameters 293
_refine_ls_number_reflns 5829
_refine_ls_number_restraints 4
_refine_ls_restrained_S_all 1.456
_refine_ls_R_factor_all 0.0575
_refine_ls_R_factor_gt 0.0433
_refine_ls_shift/su_max 0.001
_refine_ls_shift/su_mean 0.000
_refine_ls_structure_factor_coef Fsqd
_refine_ls_weighting_details 'w=1/[\s^2^(Fo^2^)+(0.03P)^2^] where P=(Fo^2^+2Fc^2^)/3'
_refine_ls_weighting_scheme calc
_refine_ls_wR_factor_gt 0.0886
_refine_ls_wR_factor_ref 0.0905
_reflns_number_gt 4679
_reflns_number_total 5829
_reflns_threshold_expression 'I > 2\s(I)'
_cod_data_source_file ov3146sup1.cif
_cod_data_source_block 2
_cod_depositor_comments 'Adding full bibliography for 2022355--2022357.cif.'
_cod_original_cell_volume 2574.3(4)
_cod_original_sg_symbol_H-M 'P 2/n'
_cod_database_code 2022356
_cod_database_fobs_code 2022356
_shelx_space_group_comment
;
The symmetry employed for this shelxl refinement is uniquely defined
by the following loop, which should always be used as a source of
symmetry information in preference to the above space-group names.
They are only intended as comments.
;
_shelx_estimated_absorpt_t_min 0.279
_shelx_estimated_absorpt_t_max 0.329

loop_
_space_group_symop_operation_xyz
'x, y, z'
'-x+1/2, y, -z+1/2'
'-x, -y, -z'
'x-1/2, -y, z-1/2'

loop_
_atom_site_type_symbol
_atom_site_label
_atom_site_fract_x
_atom_site_fract_y
_atom_site_fract_z
_atom_site_U_iso_or_equiv
_atom_site_adp_type
_atom_site_calc_flag
_atom_site_occupancy
_atom_site_disorder_assembly
_atom_site_disorder_group
Br Br1 0.49074(5) 0.70580(4) 0.33094(2) 0.04541(13) Uani d 1 . .
Br Br2 0.76974(5) 0.54985(4) 0.42784(2) 0.04482(13) Uani d 1 . .
Br Br3 0.94983(5) 0.84742(4) 0.37787(2) 0.04260(12) Uani d 1 . .
C C1 0.5677(4) 0.3873(3) 0.20284(15) 0.0295(8) Uani d 1 . .
C C2 0.4955(4) 0.2816(3) 0.21317(16) 0.0353(9) Uani d 1 . .
H H2 0.403807 0.285585 0.226058 0.042 Uiso calc 1 . .
C C3 0.5610(4) 0.1638(3) 0.20417(17) 0.0371(10) Uani d 1 . .
C C4 0.7003(5) 0.1551(4) 0.18775(16) 0.0389(10) Uani d 1 . .
H H4 0.744870 0.078130 0.182947 0.047 Uiso calc 1 . .
C C5 0.7717(5) 0.2687(4) 0.17863(16) 0.0393(10) Uani d 1 . .
C C6 0.7110(4) 0.3813(4) 0.18600(16) 0.0372(10) Uani d 1 . .
H H6 0.762543 0.454337 0.180121 0.045 Uiso calc 1 . .
C C7 0.4990(4) 0.5118(3) 0.21394(16) 0.0352(9) Uani d 1 . .
C C8 0.4835(5) 0.0482(4) 0.22022(17) 0.0383(10) Uani d 1 . .
C C9 1.0009(4) 0.3587(3) 0.15639(16) 0.0371(10) Uani d 1 . .
H H9A 1.009783 0.406106 0.187466 0.045 Uiso calc 1 . .
H H9B 0.957392 0.412369 0.129664 0.045 Uiso calc 1 . .
C C10 1.1503(4) 0.3139(4) 0.14459(17) 0.0399(10) Uani d 1 . .
H H10A 1.171253 0.235492 0.162188 0.048 Uiso calc 1 . .
H H10B 1.223805 0.374200 0.158010 0.048 Uiso calc 1 . .
C C11 1.0520(5) 0.2029(3) 0.06514(18) 0.0406(10) Uani d 1 . .
H H11A 0.954489 0.236011 0.069670 0.049 Uiso calc 1 . .
H H11B 1.060596 0.196880 0.029343 0.049 Uiso calc 1 . .
C C12 1.0671(4) 0.0721(3) 0.08840(17) 0.0380(10) Uani d 1 . .
H H12A 1.073624 0.077623 0.124748 0.046 Uiso calc 1 . .
H H12B 1.155796 0.031290 0.078847 0.046 Uiso calc 1 . .
C C13 0.9280(4) -0.0024(3) 0.06848(16) 0.0417(11) Uani d 1 . .
H H13A 0.848885 0.054719 0.058314 0.063 Uiso calc 1 . .
H H13B 0.898544 -0.056186 0.094502 0.063 Uiso calc 1 . .
H H13C 0.949987 -0.052040 0.040202 0.063 Uiso calc 1 . .
C C14 1.1482(4) 0.4192(3) 0.06235(17) 0.0401(10) Uani d 1 . .
H H14A 1.149273 0.405516 0.026524 0.048 Uiso calc 1 . .
H H14B 1.050371 0.450061 0.067894 0.048 Uiso calc 1 . .
C C15 1.2596(5) 0.5199(4) 0.07801(17) 0.0441(11) Uani d 1 . .
H H15A 1.358590 0.491897 0.072460 0.053 Uiso calc 1 . .
H H15B 1.257691 0.538243 0.113465 0.053 Uiso calc 1 . .
C C16 1.2199(5) 0.6369(4) 0.04691(17) 0.0434(11) Uani d 1 . .
H H16A 1.159748 0.613956 0.016781 0.065 Uiso calc 1 . .
H H16B 1.309061 0.676634 0.038258 0.065 Uiso calc 1 . .
H H16C 1.165796 0.693905 0.066103 0.065 Uiso calc 1 . .
C C17 1.3255(4) 0.2456(4) 0.08675(17) 0.0392(10) Uani d 1 . .
H H17A 1.339058 0.172071 0.107980 0.047 Uiso calc 1 . .
H H17B 1.394549 0.309058 0.100526 0.047 Uiso calc 1 . .
C C18 1.3636(5) 0.2121(4) 0.03482(17) 0.0398(10) Uani d 1 . .
H H18A 1.349824 0.284272 0.012847 0.048 Uiso calc 1 . .
H H18B 1.299269 0.145429 0.021050 0.048 Uiso calc 1 . .
C C19 1.5272(4) 0.1689(4) 0.03840(17) 0.0426(11) Uani d 1 . .
H H19A 1.589079 0.231609 0.055440 0.064 Uiso calc 1 . .
H H19B 1.556656 0.156507 0.005216 0.064 Uiso calc 1 . .
H H19C 1.537459 0.091608 0.056775 0.064 Uiso calc 1 . .
Cu Cu1 0.55567(5) 0.77831(4) 0.23297(2) 0.03907(14) Uani d 1 . .
Cu Cu2 0.250000 0.63912(6) 0.250000 0.03780(18) Uani d 1 . .
Cu Cu3 0.74211(6) 0.71128(5) 0.36184(2) 0.04386(15) Uani d 1 . .
Cu Cu4 0.250000 -0.08429(6) 0.250000 0.03787(18) Uani d 1 . .
N N1 1.1706(4) 0.2934(3) 0.08878(14) 0.0372(8) Uani d 1 . .
O O1 0.5823(3) 0.6057(2) 0.21601(11) 0.0415(7) Uani d 1 . .
O O2 0.3667(3) 0.5103(2) 0.22349(11) 0.0372(7) Uani d 1 . .
O O3 0.3445(3) 0.0454(2) 0.21498(11) 0.0388(7) Uani d 1 . .
O O4 0.5639(3) -0.0380(2) 0.24054(11) 0.0409(7) Uani d 1 . .
O O5 0.9105(3) 0.2516(2) 0.16114(11) 0.0382(7) Uani d 1 . .
O O6 0.3445(3) 0.7793(2) 0.21613(11) 0.0379(7) Uani d 1 . .
H H1X 0.305681 0.772498 0.186020 0.045 Uiso d 1 . .

loop_
_atom_site_aniso_label
_atom_site_aniso_U_11
_atom_site_aniso_U_22
_atom_site_aniso_U_33
_atom_site_aniso_U_12
_atom_site_aniso_U_13
_atom_site_aniso_U_23
Br1 0.0431(3) 0.0401(2) 0.0495(3) 0.01136(18) -0.0140(2) -0.01142(19)
Br2 0.0409(3) 0.0503(3) 0.0446(3) -0.01324(19) 0.0109(2) -0.0137(2)
Br3 0.0422(3) 0.0386(2) 0.0483(3) 0.00901(18) 0.0109(2) 0.00948(19)
C1 0.033(2) 0.0138(14) 0.038(2) 0.0000(11) -0.0139(17) -0.0040(13)
C2 0.032(2) 0.0234(14) 0.049(3) 0.0034(14) -0.0067(18) 0.0106(16)
C3 0.035(2) 0.031(2) 0.047(3) -0.0116(17) 0.0105(19) -0.0082(18)
C4 0.038(2) 0.036(2) 0.045(3) -0.0121(18) 0.0138(19) -0.0112(18)
C5 0.039(3) 0.040(2) 0.041(3) 0.0151(18) 0.014(2) 0.0099(18)
C6 0.037(2) 0.032(2) 0.043(3) -0.0074(17) 0.0061(19) 0.0115(17)
C7 0.035(2) 0.0226(13) 0.050(3) 0.0005(15) 0.0138(19) 0.0053(16)
C8 0.037(3) 0.032(2) 0.047(3) -0.0095(18) 0.011(2) -0.0101(18)
C9 0.034(2) 0.036(2) 0.043(3) 0.0074(17) 0.0105(18) 0.0110(17)
C10 0.037(2) 0.042(2) 0.041(3) -0.0085(18) 0.0085(19) 0.0110(19)
C11 0.037(2) 0.038(2) 0.045(3) -0.0053(16) -0.0032(18) 0.0114(18)
C12 0.037(2) 0.035(2) 0.043(3) 0.0086(17) 0.0073(19) -0.0080(18)
C13 0.042(3) 0.034(2) 0.047(3) -0.0126(19) -0.008(2) -0.0108(19)
C14 0.038(2) 0.041(2) 0.043(3) -0.0157(18) 0.0075(19) 0.0090(18)
C15 0.044(3) 0.044(3) 0.046(3) -0.011(2) 0.013(2) 0.014(2)
C16 0.045(3) 0.036(2) 0.047(3) -0.0149(19) -0.010(2) 0.0121(19)
C17 0.036(2) 0.036(2) 0.047(3) 0.0090(18) 0.0104(19) 0.0114(18)
C18 0.040(2) 0.039(2) 0.042(3) 0.0141(18) 0.012(2) 0.0095(18)
C19 0.042(3) 0.036(2) 0.051(3) 0.0136(19) 0.009(2) -0.0058(19)
Cu1 0.0360(3) 0.0338(3) 0.0485(4) -0.0089(2) 0.0098(2) 0.0090(2)
Cu2 0.0364(4) 0.0332(4) 0.0452(5) 0.000 0.0111(3) 0.000
Cu3 0.0418(3) 0.0426(3) 0.0490(4) -0.0109(2) 0.0135(3) -0.0132(2)
Cu4 0.0366(4) 0.0330(4) 0.0453(5) 0.000 0.0103(3) 0.000
N1 0.0333(19) 0.0360(19) 0.042(2) 0.0078(13) 0.0054(15) -0.0111(14)
O1 0.0360(17) 0.0375(16) 0.053(2) 0.0092(13) 0.0136(14) 0.0105(13)
O2 0.0347(16) 0.0312(15) 0.0470(19) 0.0113(11) 0.0106(13) 0.0084(12)
O3 0.0357(18) 0.0330(15) 0.0491(19) -0.0079(12) 0.0117(13) -0.0084(12)
O4 0.0356(16) 0.0353(16) 0.049(2) -0.0100(12) -0.0081(13) 0.0123(13)
O5 0.0341(17) 0.0346(15) 0.0471(19) -0.0095(12) 0.0104(13) -0.0105(12)
O6 0.0347(16) 0.0373(16) 0.0423(19) 0.0093(12) 0.0077(13) -0.0095(12)

loop_
_atom_type_symbol
_atom_type_description
_atom_type_scat_dispersion_real
_atom_type_scat_dispersion_imag
_atom_type_scat_source
C C 0.0033 0.0016 'International Tables Vol C Tables 4.2.6.8 and 6.1.1.4'
H H 0.0000 0.0000 'International Tables Vol C Tables 4.2.6.8 and 6.1.1.4'
N N 0.0061 0.0033 'International Tables Vol C Tables 4.2.6.8 and 6.1.1.4'
O O 0.0106 0.0060 'International Tables Vol C Tables 4.2.6.8 and 6.1.1.4'
Cu Cu 0.3201 1.2651 'International Tables Vol C Tables 4.2.6.8 and 6.1.1.4'
Br Br -0.2901 2.4595 'International Tables Vol C Tables 4.2.6.8 and 6.1.1.4'

loop_
_geom_angle_atom_site_label_1
_geom_angle_atom_site_label_2
_geom_angle_atom_site_label_3
_geom_angle_site_symmetry_1
_geom_angle_site_symmetry_3
_geom_angle
_geom_angle_publ_flag
Cu3 Br1 Cu1 . . 92.19(2) ?
C2 C1 C6 . . 120.4(3) ?
C2 C1 C7 . . 118.7(4) ?
C6 C1 C7 . . 120.7(3) ?
C1 C2 C3 . . 119.2(4) ?
C1 C2 H2 . . 120.4 ?
C3 C2 H2 . . 120.4 ?
C4 C3 C2 . . 121.5(4) ?
C4 C3 C8 . . 120.2(4) ?
C2 C3 C8 . . 117.7(4) ?
C3 C4 C5 . . 116.6(4) ?
C3 C4 H4 . . 121.7 ?
C5 C4 H4 . . 121.7 ?
C6 C5 O5 . . 124.1(4) ?
C6 C5 C4 . . 123.0(4) ?
O5 C5 C4 . . 112.9(3) ?
C5 C6 C1 . . 119.2(3) ?
C5 C6 H6 . . 120.4 ?
C1 C6 H6 . . 120.4 ?
O1 C7 O2 . . 126.0(4) ?
O1 C7 C1 . . 117.1(3) ?
O2 C7 C1 . . 116.7(3) ?
O3 C8 O4 . . 124.2(4) ?
O3 C8 C3 . . 118.6(4) ?
O4 C8 C3 . . 117.1(4) ?
O5 C9 C10 . . 107.6(3) ?
O5 C9 H9A . . 110.2 ?
C10 C9 H9A . . 110.2 ?
O5 C9 H9B . . 110.2 ?
C10 C9 H9B . . 110.2 ?
H9A C9 H9B . . 108.5 ?
C9 C10 N1 . . 116.4(3) ?
C9 C10 H10A . . 108.2 ?
N1 C10 H10A . . 108.2 ?
C9 C10 H10B . . 108.2 ?
N1 C10 H10B . . 108.2 ?
H10A C10 H10B . . 107.3 ?
C12 C11 N1 . . 112.1(3) ?
C12 C11 H11A . . 109.2 ?
N1 C11 H11A . . 109.2 ?
C12 C11 H11B . . 109.2 ?
N1 C11 H11B . . 109.2 ?
H11A C11 H11B . . 107.9 ?
C11 C12 C13 . . 107.0(3) ?
C11 C12 H12A . . 110.3 ?
C13 C12 H12A . . 110.3 ?
C11 C12 H12B . . 110.3 ?
C13 C12 H12B . . 110.3 ?
H12A C12 H12B . . 108.6 ?
C12 C13 H13A . . 109.5 ?
C12 C13 H13B . . 109.5 ?
H13A C13 H13B . . 109.5 ?
C12 C13 H13C . . 109.5 ?
H13A C13 H13C . . 109.5 ?
H13B C13 H13C . . 109.5 ?
C15 C14 N1 . . 116.4(3) ?
C15 C14 H14A . . 108.2 ?
N1 C14 H14A . . 108.2 ?
C15 C14 H14B . . 108.2 ?
N1 C14 H14B . . 108.2 ?
H14A C14 H14B . . 107.3 ?
C14 C15 C16 . . 108.5(4) ?
C14 C15 H15A . . 110.0 ?
C16 C15 H15A . . 110.0 ?
C14 C15 H15B . . 110.0 ?
C16 C15 H15B . . 110.0 ?
H15A C15 H15B . . 108.4 ?
C15 C16 H16A . . 109.5 ?
C15 C16 H16B . . 109.5 ?
H16A C16 H16B . . 109.5 ?
C15 C16 H16C . . 109.5 ?
H16A C16 H16C . . 109.5 ?
H16B C16 H16C . . 109.5 ?
N1 C17 C18 . . 114.4(4) ?
N1 C17 H17A . . 108.7 ?
C18 C17 H17A . . 108.7 ?
N1 C17 H17B . . 108.7 ?
C18 C17 H17B . . 108.7 ?
H17A C17 H17B . . 107.6 ?
C17 C18 C19 . . 108.5(4) ?
C17 C18 H18A . . 110.0 ?
C19 C18 H18A . . 110.0 ?
C17 C18 H18B . . 110.0 ?
C19 C18 H18B . . 110.0 ?
H18A C18 H18B . . 108.4 ?
C18 C19 H19A . . 109.5 ?
C18 C19 H19B . . 109.5 ?
H19A C19 H19B . . 109.5 ?
C18 C19 H19C . . 109.5 ?
H19A C19 H19C . . 109.5 ?
H19B C19 H19C . . 109.5 ?
O1 Cu1 O6 . . 95.42(11) ?
O1 Cu1 O4 . 1_565 167.18(12) ?
O6 Cu1 O4 . 1_565 92.61(10) ?
O1 Cu1 Br1 . . 89.89(9) ?
O6 Cu1 Br1 . . 85.89(9) ?
O4 Cu1 Br1 1_565 . 100.67(9) ?
O2 Cu2 O2 2 . 87.98(16) ?
O2 Cu2 O6 2 2 95.48(10) ?
O2 Cu2 O6 . 2 171.62(11) ?
O2 Cu2 O6 2 . 171.62(11) ?
O2 Cu2 O6 . . 95.48(10) ?
O6 Cu2 O6 2 . 82.15(14) ?
O2 Cu2 Cu4 2 1_565 136.01(8) ?
O2 Cu2 Cu4 . 1_565 136.01(8) ?
O6 Cu2 Cu4 2 1_565 41.07(7) ?
O6 Cu2 Cu4 . 1_565 41.07(7) ?
Br1 Cu3 Br3 . . 143.20(3) ?
Br1 Cu3 Br2 . . 105.27(2) ?
Br3 Cu3 Br2 . . 105.88(3) ?
O3 Cu4 O3 2 . 87.57(16) ?
O3 Cu4 O6 2 1_545 177.97(12) ?
O3 Cu4 O6 . 1_545 94.38(11) ?
O3 Cu4 O6 2 2_545 94.38(11) ?
O3 Cu4 O6 . 2_545 177.97(12) ?
O6 Cu4 O6 1_545 2_545 83.68(16) ?
O3 Cu4 Cu2 2 1_545 136.21(8) ?
O3 Cu4 Cu2 . 1_545 136.21(8) ?
O6 Cu4 Cu2 1_545 1_545 41.84(8) ?
O6 Cu4 Cu2 2_545 1_545 41.84(8) ?
C17 N1 C10 . . 106.5(3) ?
C17 N1 C14 . . 111.5(3) ?
C10 N1 C14 . . 107.6(3) ?
C17 N1 C11 . . 113.1(3) ?
C10 N1 C11 . . 110.2(3) ?
C14 N1 C11 . . 107.9(3) ?
C7 O1 Cu1 . . 133.6(3) ?
C7 O2 Cu2 . . 129.9(3) ?
C8 O3 Cu4 . . 116.9(3) ?
C8 O4 Cu1 . 1_545 131.7(3) ?
C5 O5 C9 . . 118.1(3) ?
Cu1 O6 Cu4 . 1_565 111.42(13) ?
Cu1 O6 Cu2 . . 110.59(13) ?
Cu4 O6 Cu2 1_565 . 97.09(12) ?
Cu1 O6 H1X . . 122.2 ?
Cu4 O6 H1X 1_565 . 110.1 ?
Cu2 O6 H1X . . 102.2 ?

loop_
_geom_bond_atom_site_label_1
_geom_bond_atom_site_label_2
_geom_bond_site_symmetry_2
_geom_bond_distance
_geom_bond_publ_flag
Br1 Cu3 . 2.3471(7) ?
Br1 Cu1 . 2.8470(8) ?
Br2 Cu3 . 2.4627(8) ?
Br3 Cu3 . 2.3836(7) ?
C1 C2 . 1.346(5) ?
C1 C6 . 1.416(5) ?
C1 C7 . 1.510(5) ?
C2 C3 . 1.421(5) ?
C2 H2 . 0.9300 ?
C3 C4 . 1.379(6) ?
C3 C8 . 1.502(5) ?
C4 C5 . 1.406(5) ?
C4 H4 . 0.9300 ?
C5 C6 . 1.344(5) ?
C5 O5 . 1.395(5) ?
C6 H6 . 0.9300 ?
C7 O1 . 1.252(4) ?
C7 O2 . 1.249(4) ?
C8 O3 . 1.254(5) ?
C8 O4 . 1.264(5) ?
C9 O5 . 1.419(4) ?
C9 C10 . 1.497(5) ?
C9 H9A . 0.9700 ?
C9 H9B . 0.9700 ?
C10 N1 . 1.537(5) ?
C10 H10A . 0.9700 ?
C10 H10B . 0.9700 ?
C11 C12 . 1.529(5) ?
C11 N1 . 1.535(5) ?
C11 H11A . 0.9700 ?
C11 H11B . 0.9700 ?
C12 C13 . 1.541(5) ?
C12 H12A . 0.9700 ?
C12 H12B . 0.9700 ?
C13 H13A . 0.9600 ?
C13 H13B . 0.9600 ?
C13 H13C . 0.9600 ?
C14 C15 . 1.506(5) ?
C14 N1 . 1.523(5) ?
C14 H14A . 0.9700 ?
C14 H14B . 0.9700 ?
C15 C16 . 1.525(5) ?
C15 H15A . 0.9700 ?
C15 H15B . 0.9700 ?
C16 H16A . 0.9600 ?
C16 H16B . 0.9600 ?
C16 H16C . 0.9600 ?
C17 N1 . 1.499(5) ?
C17 C18 . 1.506(6) ?
C17 H17A . 0.9700 ?
C17 H17B . 0.9700 ?
C18 C19 . 1.546(5) ?
C18 H18A . 0.9700 ?
C18 H18B . 0.9700 ?
C19 H19A . 0.9600 ?
C19 H19B . 0.9600 ?
C19 H19C . 0.9600 ?
Cu1 O1 . 1.919(3) ?
Cu1 O6 . 1.923(3) ?
Cu1 O4 1_565 1.972(3) ?
Cu2 O2 2 1.912(3) ?
Cu2 O2 . 1.912(3) ?
Cu2 O6 2 1.985(3) ?
Cu2 O6 . 1.985(3) ?
Cu2 Cu4 1_565 2.9531(10) ?
Cu4 O3 2 1.919(3) ?
Cu4 O3 . 1.919(3) ?
Cu4 O6 1_545 1.955(2) ?
Cu4 O6 2_545 1.955(2) ?
O6 H1X . 0.8501 ?

loop_
_geom_hbond_atom_site_label_D
_geom_hbond_atom_site_label_H
_geom_hbond_atom_site_label_A
_geom_hbond_site_symmetry_A
_geom_hbond_distance_DH
_geom_hbond_distance_HA
_geom_hbond_distance_DA
_geom_hbond_angle_DHA
_geom_hbond_publ_flag
C6 H6 Br2 2_655 0.93 3.05 3.555(4) 115.9 yes
C9 H9B Br2 2_655 0.97 2.85 3.767(4) 157.2 yes
C14 H14B Br2 2_655 0.97 3.10 4.066(4) 173.3 yes
C10 H10B O2 1_655 0.97 2.53 3.449(5) 157.4 yes
C11 H11A O5 . 0.97 2.52 3.023(6) 112.1 yes
C12 H12A O5 . 0.97 2.62 3.161(5) 115.6 yes
C14 H14A Br2 4_665 0.97 2.99 3.875(4) 152.5 yes
C18 H18A Br2 4_665 0.97 2.92 3.860(4) 164.2 yes
O6 H1X Br1 2 0.85 2.77 3.269(3) 118.8 yes
C6 H6 Br2 2_655 0.93 3.05 3.555(4) 115.9 yes
C9 H9B Br2 2_655 0.97 2.85 3.767(4) 157.2 yes
C10 H10B O2 1_655 0.97 2.53 3.449(5) 157.4 yes
C11 H11A O5 . 0.97 2.52 3.023(6) 112.1 yes
C12 H12A O5 . 0.97 2.62 3.161(5) 115.6 yes
C14 H14A Br2 4_665 0.97 2.99 3.875(4) 152.5 yes
C14 H14B Br2 2_655 0.97 3.10 4.066(4) 173.3 yes
C18 H18A Br2 4_665 0.97 2.92 3.860(4) 164.2 yes
O6 H1X Br1 2 0.85 2.77 3.269(3) 118.8 yes
